data_4067835
loop_
_publ_author_name
'Fung, Hong Sang'
'Li, Bao Zhu'
'Chan, Kin Shing'

_publ_section_title
;
 Mild and Selective C(CO)--C(\a) Bond Cleavage of Ketones by Rhodium(III)
 Porphyrins: Scope and Mechanism
;
_journal_issue 2
_journal_name_full Organometallics
_journal_page_first 570
_journal_paper_doi 10.1021/om200788p
_journal_volume 31
_journal_year 2012
_chemical_formula_sum 'C55 H41 N4 O5 Rh'
_chemical_formula_weight 940.83
_chemical_name_systematic
; 
 ? 
;
_space_group_IT_number 14
_symmetry_cell_setting monoclinic
_symmetry_space_group_name_Hall '-P 2ybc'
_symmetry_space_group_name_H-M 'P 1 21/c 1'
_atom_sites_solution_hydrogens geom
_atom_sites_solution_primary direct
_atom_sites_solution_secondary difmap
_audit_creation_method SHELXL-97
_cell_angle_alpha 90.00
_cell_angle_beta 97.758(5)
_cell_angle_gamma 90.00
_cell_formula_units_Z 4
_cell_length_a 17.290(5)
_cell_length_b 9.934(3)
_cell_length_c 25.343(8)
_cell_measurement_temperature 293(2)
_cell_volume 4313(2)
_computing_cell_refinement 'BRUKER APEXII CCD DIFFRACTOMETER'
_computing_data_collection 'BRUKER APEXII CCD DIFFRACTOMETER'
_computing_data_reduction 'BRUKER APEXII CCD DIFFRACTOMETER'
_computing_molecular_graphics 'SIEMENS SHELXTL'
_computing_publication_material 'SIEMENS SHELXTL'
_computing_structure_refinement 'SHELXL-97 (Sheldrick, 1997)'
_computing_structure_solution 'SHELXS-97 (Sheldrick, 1990)'
_diffrn_ambient_temperature 293(2)
_diffrn_measured_fraction_theta_full 0.998
_diffrn_measured_fraction_theta_max 0.998
_diffrn_measurement_device_type 'BRUKER APEXII CCD DIFFRACTOMETER'
_diffrn_measurement_method 'OMEGA SCAN'
_diffrn_radiation_monochromator graphite
_diffrn_radiation_source 'fine-focus sealed tube'
_diffrn_radiation_type MoK\a
_diffrn_radiation_wavelength 0.71073
_diffrn_reflns_av_R_equivalents 0.0735
_diffrn_reflns_av_sigmaI/netI 0.0809
_diffrn_reflns_limit_h_max 16
_diffrn_reflns_limit_h_min -20
_diffrn_reflns_limit_k_max 11
_diffrn_reflns_limit_k_min -11
_diffrn_reflns_limit_l_max 30
_diffrn_reflns_limit_l_min -30
_diffrn_reflns_number 22558
_diffrn_reflns_theta_full 25.00
_diffrn_reflns_theta_max 25.00
_diffrn_reflns_theta_min 1.62
_exptl_absorpt_coefficient_mu 0.453
_exptl_absorpt_correction_T_max 1.0000
_exptl_absorpt_correction_T_min 0.089574
_exptl_absorpt_correction_type SADABS
_exptl_crystal_colour red
_exptl_crystal_density_diffrn 1.449
_exptl_crystal_density_method 'not measured'
_exptl_crystal_description block
_exptl_crystal_F_000 1936
_exptl_crystal_size_max 0.40
_exptl_crystal_size_mid 0.30
_exptl_crystal_size_min 0.20
_refine_diff_density_max 0.959
_refine_diff_density_min -1.115
_refine_diff_density_rms 0.092
_refine_ls_extinction_method none
_refine_ls_goodness_of_fit_ref 1.097
_refine_ls_hydrogen_treatment riding
_refine_ls_matrix_type full
_refine_ls_number_parameters 586
_refine_ls_number_reflns 7581
_refine_ls_number_restraints 0
_refine_ls_restrained_S_all 1.097
_refine_ls_R_factor_all 0.1371
_refine_ls_R_factor_gt 0.0774
_refine_ls_shift/su_max 0.001
_refine_ls_shift/su_mean 0.000
_refine_ls_structure_factor_coef Fsqd
_refine_ls_weighting_details 'calc w=1/[\s^2^(Fo^2^)+(0.0946P)^2^+9.9444P] where P=(Fo^2^+2Fc^2^)/3'
_refine_ls_weighting_scheme calc
_refine_ls_wR_factor_gt 0.1952
_refine_ls_wR_factor_ref 0.2375
_reflns_number_gt 4138
_reflns_number_total 7581
_reflns_threshold_expression >2sigma(I)
_cod_data_source_file om200788p_si_002.cif
_cod_data_source_block HSF325.2
_cod_depositor_comments
;
The following automatic conversions were performed:

'_symmetry_cell_setting' value 'Monoclinic' changed to 'monoclinic'
according to /home/saulius/struct/CIF-dictionaries/cif_core.dic
dictionary named 'cif_core.dic' version 2.4.1 from 2010-06-29.

Automatic conversion script
Id: cif_fix_values 1715 2011-07-08 13:25:40Z adriana 
;
_cod_original_sg_symbol_H-M P2(1)/c
_cod_database_code 4067835

loop_
_symmetry_equiv_pos_as_xyz
'x, y, z'
'-x, y+1/2, -z+1/2'
'-x, -y, -z'
'x, -y-1/2, z-1/2'

loop_
_atom_site_label
_atom_site_type_symbol
_atom_site_fract_x
_atom_site_fract_y
_atom_site_fract_z
_atom_site_U_iso_or_equiv
_atom_site_adp_type
_atom_site_occupancy
_atom_site_symmetry_multiplicity
_atom_site_calc_flag
_atom_site_refinement_flags
Rh1 Rh 0.71958(4) 0.48204(6) 0.65868(3) 0.0566(3) Uani 1 1 d .
N1 N 0.6502(4) 0.6453(7) 0.6597(3) 0.0629(18) Uani 1 1 d .
N2 N 0.6923(4) 0.4274(7) 0.7305(3) 0.0592(17) Uani 1 1 d .
N3 N 0.7798(4) 0.3083(7) 0.6544(3) 0.0602(17) Uani 1 1 d .
N4 N 0.7402(4) 0.5301(7) 0.5838(3) 0.0593(17) Uani 1 1 d .
C1 C 0.6377(5) 0.7442(9) 0.6218(3) 0.063(2) Uani 1 1 d .
C2 C 0.5840(5) 0.8405(10) 0.6378(4) 0.077(3) Uani 1 1 d .
H2A H 0.5652 0.9163 0.6187 0.092 Uiso 1 1 calc R
C3 C 0.5658(6) 0.8027(10) 0.6845(4) 0.080(3) Uani 1 1 d .
H3A H 0.5316 0.8471 0.7039 0.096 Uiso 1 1 calc R
C4 C 0.6073(5) 0.6822(9) 0.7002(4) 0.068(2) Uani 1 1 d .
C5 C 0.6051(5) 0.6155(9) 0.7475(4) 0.066(2) Uani 1 1 d .
C6 C 0.6446(5) 0.4959(9) 0.7616(3) 0.063(2) Uani 1 1 d .
C7 C 0.6413(5) 0.4219(10) 0.8101(4) 0.078(3) Uani 1 1 d .
H7A H 0.6144 0.4469 0.8380 0.094 Uiso 1 1 calc R
C8 C 0.6844(6) 0.3097(10) 0.8074(3) 0.078(3) Uani 1 1 d .
H8A H 0.6912 0.2421 0.8330 0.094 Uiso 1 1 calc R
C9 C 0.7176(5) 0.3117(9) 0.7593(3) 0.063(2) Uani 1 1 d .
C10 C 0.7653(5) 0.2133(8) 0.7427(3) 0.063(2) Uani 1 1 d .
C11 C 0.7947(5) 0.2127(9) 0.6940(3) 0.064(2) Uani 1 1 d .
C12 C 0.8487(6) 0.1135(10) 0.6775(4) 0.077(3) Uani 1 1 d .
H12A H 0.8682 0.0385 0.6969 0.093 Uiso 1 1 calc R
C13 C 0.8651(5) 0.1502(9) 0.6294(4) 0.075(3) Uani 1 1 d .
H13A H 0.8983 0.1054 0.6093 0.090 Uiso 1 1 calc R
C14 C 0.8230(5) 0.2685(9) 0.6147(3) 0.066(2) Uani 1 1 d .
C15 C 0.8265(5) 0.3416(9) 0.5675(3) 0.066(2) Uani 1 1 d .
C16 C 0.7862(5) 0.4595(9) 0.5531(3) 0.064(2) Uani 1 1 d .
C17 C 0.7867(6) 0.5292(10) 0.5043(4) 0.077(3) Uani 1 1 d .
H17A H 0.8119 0.5009 0.4761 0.093 Uiso 1 1 calc R
C18 C 0.7445(5) 0.6436(10) 0.5054(4) 0.073(3) Uani 1 1 d .
H18A H 0.7366 0.7084 0.4787 0.088 Uiso 1 1 calc R
C19 C 0.7141(5) 0.6461(8) 0.5555(3) 0.060(2) Uani 1 1 d .
C20 C 0.6686(5) 0.7453(8) 0.5733(3) 0.061(2) Uani 1 1 d .
C21 C 0.5569(5) 0.6758(9) 0.7863(4) 0.069(2) Uani 1 1 d .
C22 C 0.5861(6) 0.7749(12) 0.8197(5) 0.107(4) Uani 1 1 d .
H22A H 0.6377 0.8009 0.8191 0.128 Uiso 1 1 calc R
C23 C 0.5434(7) 0.8407(12) 0.8552(4) 0.105(4) Uani 1 1 d .
H23A H 0.5654 0.9094 0.8773 0.126 Uiso 1 1 calc R
C24 C 0.4674(6) 0.7997(11) 0.8561(4) 0.076(3) Uani 1 1 d .
C25 C 0.4374(6) 0.7001(10) 0.8248(4) 0.083(3) Uani 1 1 d .
H25A H 0.3871 0.6696 0.8270 0.099 Uiso 1 1 calc R
C26 C 0.4815(5) 0.6415(9) 0.7888(4) 0.078(3) Uani 1 1 d .
H26A H 0.4583 0.5763 0.7655 0.093 Uiso 1 1 calc R
C27 C 0.4527(7) 0.9438(15) 0.9292(5) 0.124(5) Uani 1 1 d .
H27A H 0.4133 0.9766 0.9493 0.186 Uiso 1 1 calc R
H27B H 0.4759 1.0181 0.9130 0.186 Uiso 1 1 calc R
H27C H 0.4922 0.8971 0.9526 0.186 Uiso 1 1 calc R
C31 C 0.7878(6) 0.1002(10) 0.7801(3) 0.068(2) Uani 1 1 d .
C32 C 0.7676(6) -0.0304(11) 0.7688(4) 0.081(3) Uani 1 1 d .
H32A H 0.7397 -0.0517 0.7359 0.097 Uiso 1 1 calc R
C33 C 0.7885(7) -0.1337(12) 0.8061(5) 0.100(4) Uani 1 1 d .
H33A H 0.7752 -0.2224 0.7974 0.120 Uiso 1 1 calc R
C34 C 0.8279(9) -0.1039(16) 0.8545(5) 0.113(5) Uani 1 1 d .
C35 C 0.8518(9) 0.0258(17) 0.8655(5) 0.125(5) Uani 1 1 d .
H35A H 0.8823 0.0455 0.8977 0.150 Uiso 1 1 calc R
C36 C 0.8313(7) 0.1263(12) 0.8296(4) 0.094(3) Uani 1 1 d .
H36A H 0.8467 0.2142 0.8382 0.112 Uiso 1 1 calc R
C37 C 0.8290(18) -0.3226(16) 0.8872(7) 0.32(2) Uani 1 1 d .
H37A H 0.8491 -0.3746 0.9180 0.487 Uiso 1 1 calc R
H37B H 0.8490 -0.3575 0.8565 0.487 Uiso 1 1 calc R
H37C H 0.7730 -0.3277 0.8819 0.487 Uiso 1 1 calc R
C41 C 0.8792(5) 0.2872(9) 0.5300(3) 0.067(2) Uani 1 1 d .
C42 C 0.8573(7) 0.1865(12) 0.4951(4) 0.110(4) Uani 1 1 d .
H42A H 0.8081 0.1480 0.4940 0.133 Uiso 1 1 calc R
C43 C 0.9077(7) 0.1403(12) 0.4610(5) 0.121(5) Uani 1 1 d .
H43A H 0.8903 0.0735 0.4365 0.145 Uiso 1 1 calc R
C44 C 0.9802(6) 0.1877(10) 0.4618(4) 0.079(3) Uani 1 1 d .
C45 C 1.0025(6) 0.2887(13) 0.4953(5) 0.110(4) Uani 1 1 d .
H45A H 1.0516 0.3270 0.4958 0.132 Uiso 1 1 calc R
C46 C 0.9523(6) 0.3360(12) 0.5291(5) 0.105(4) Uani 1 1 d .
H46A H 0.9696 0.4050 0.5526 0.126 Uiso 1 1 calc R
C47 C 1.1000(7) 0.1891(12) 0.4246(5) 0.117(4) Uani 1 1 d .
H47A H 1.1240 0.1433 0.3976 0.176 Uiso 1 1 calc R
H47B H 1.1315 0.1774 0.4585 0.176 Uiso 1 1 calc R
H47C H 1.0957 0.2833 0.4162 0.176 Uiso 1 1 calc R
C51 C 0.6495(5) 0.8656(9) 0.5387(3) 0.066(2) Uani 1 1 d .
C52 C 0.6038(6) 0.8530(11) 0.4884(4) 0.090(3) Uani 1 1 d .
H52A H 0.5844 0.7690 0.4772 0.108 Uiso 1 1 calc R
C53 C 0.5879(7) 0.9607(13) 0.4564(4) 0.099(3) Uani 1 1 d .
H53A H 0.5587 0.9490 0.4231 0.118 Uiso 1 1 calc R
C54 C 0.6128(7) 1.0829(12) 0.4713(4) 0.087(3) Uani 1 1 d .
C55 C 0.6566(6) 1.1031(10) 0.5202(4) 0.086(3) Uani 1 1 d .
H55A H 0.6735 1.1889 0.5310 0.103 Uiso 1 1 calc R
C56 C 0.6751(6) 0.9917(9) 0.5535(4) 0.077(3) Uani 1 1 d .
H56A H 0.7054 1.0040 0.5863 0.093 Uiso 1 1 calc R
C57 C 0.6283(11) 1.3066(15) 0.4431(6) 0.169(7) Uani 1 1 d .
H57A H 0.6103 1.3631 0.4133 0.254 Uiso 1 1 calc R
H57B H 0.6841 1.2987 0.4465 0.254 Uiso 1 1 calc R
H57C H 0.6137 1.3456 0.4750 0.254 Uiso 1 1 calc R
C61 C 0.8114(6) 0.5886(10) 0.6870(4) 0.072(3) Uani 1 1 d .
C62 C 0.8785(5) 0.5182(10) 0.7170(4) 0.073(2) Uani 1 1 d .
C63 C 0.9390(7) 0.4728(14) 0.6924(6) 0.117(4) Uani 1 1 d .
H63A H 0.9400 0.4909 0.6565 0.140 Uiso 1 1 calc R
C64 C 1.0001(8) 0.3985(17) 0.7213(8) 0.139(6) Uani 1 1 d .
H64A H 1.0404 0.3641 0.7046 0.167 Uiso 1 1 calc R
C65 C 0.9987(9) 0.3785(16) 0.7737(8) 0.137(6) Uani 1 1 d .
H65A H 1.0386 0.3285 0.7927 0.164 Uiso 1 1 calc R
C66 C 0.9438(9) 0.4261(18) 0.7986(6) 0.139(6) Uani 1 1 d .
H66A H 0.9466 0.4161 0.8353 0.167 Uiso 1 1 calc R
C67 C 0.8808(8) 0.4924(13) 0.7697(5) 0.113(4) Uani 1 1 d .
H67A H 0.8393 0.5196 0.7870 0.136 Uiso 1 1 calc R
O1 O 0.4184(4) 0.8546(8) 0.8893(3) 0.102(2) Uani 1 1 d .
O2 O 0.8506(7) -0.1967(13) 0.8946(4) 0.171(5) Uani 1 1 d .
O3 O 1.0254(5) 0.1355(8) 0.4266(3) 0.109(3) Uani 1 1 d .
O4 O 0.5962(6) 1.1854(10) 0.4357(4) 0.135(3) Uani 1 1 d .
O5 O 0.8161(4) 0.7076(8) 0.6774(3) 0.092(2) Uani 1 1 d .

loop_
_atom_site_aniso_label
_atom_site_aniso_U_11
_atom_site_aniso_U_22
_atom_site_aniso_U_33
_atom_site_aniso_U_23
_atom_site_aniso_U_13
_atom_site_aniso_U_12
Rh1 0.0609(4) 0.0610(4) 0.0504(4) -0.0029(3) 0.0172(3) 0.0007(3)
N1 0.056(4) 0.081(5) 0.054(4) 0.001(4) 0.019(3) -0.005(4)
N2 0.061(4) 0.052(4) 0.067(4) -0.010(3) 0.020(3) 0.004(3)
N3 0.061(4) 0.074(5) 0.048(4) 0.000(3) 0.017(3) 0.001(3)
N4 0.062(4) 0.056(4) 0.060(4) -0.010(3) 0.009(3) 0.004(3)
C1 0.061(5) 0.074(6) 0.056(5) -0.002(4) 0.010(4) 0.008(4)
C2 0.076(6) 0.089(7) 0.068(6) 0.005(5) 0.019(5) 0.021(5)
C3 0.084(7) 0.074(7) 0.087(7) 0.009(5) 0.029(6) 0.026(5)
C4 0.069(6) 0.076(6) 0.063(6) -0.005(5) 0.022(5) -0.002(5)
C5 0.075(6) 0.059(5) 0.071(6) -0.011(5) 0.029(5) 0.005(4)
C6 0.062(5) 0.071(6) 0.058(5) -0.010(4) 0.017(4) 0.003(4)
C7 0.082(6) 0.086(7) 0.072(6) 0.008(5) 0.033(5) 0.008(5)
C8 0.102(7) 0.081(7) 0.059(6) 0.022(5) 0.037(5) 0.015(6)
C9 0.070(6) 0.063(6) 0.058(5) -0.005(4) 0.015(4) 0.011(4)
C10 0.079(6) 0.054(5) 0.058(5) 0.006(4) 0.019(4) 0.007(4)
C11 0.073(6) 0.067(6) 0.055(5) 0.000(4) 0.018(4) 0.006(4)
C12 0.092(7) 0.071(6) 0.073(6) 0.003(5) 0.026(5) 0.022(5)
C13 0.082(6) 0.071(6) 0.076(7) -0.001(5) 0.032(5) 0.013(5)
C14 0.076(6) 0.071(6) 0.055(5) -0.005(4) 0.027(4) -0.004(5)
C15 0.079(6) 0.061(6) 0.062(6) -0.017(4) 0.029(5) -0.006(5)
C16 0.079(6) 0.068(6) 0.050(5) -0.007(4) 0.026(4) -0.001(5)
C17 0.097(7) 0.074(6) 0.067(6) -0.009(5) 0.032(5) 0.000(5)
C18 0.085(6) 0.082(7) 0.058(6) 0.002(5) 0.027(5) -0.006(5)
C19 0.062(5) 0.058(5) 0.060(5) -0.006(4) 0.010(4) -0.005(4)
C20 0.064(5) 0.056(5) 0.064(5) 0.005(4) 0.009(4) 0.003(4)
C21 0.079(6) 0.064(6) 0.068(6) -0.007(5) 0.025(5) 0.006(5)
C22 0.086(7) 0.128(10) 0.115(9) -0.047(8) 0.045(7) -0.003(7)
C23 0.122(10) 0.111(9) 0.087(8) -0.037(7) 0.036(7) -0.008(7)
C24 0.079(7) 0.087(7) 0.070(6) 0.008(5) 0.037(5) 0.020(5)
C25 0.074(6) 0.081(7) 0.098(8) -0.004(6) 0.032(6) 0.002(5)
C26 0.071(6) 0.072(6) 0.096(7) -0.005(5) 0.028(5) 0.002(5)
C27 0.123(10) 0.168(13) 0.078(8) -0.009(8) 0.006(7) 0.074(9)
C31 0.089(7) 0.069(6) 0.051(5) 0.001(5) 0.021(5) 0.010(5)
C32 0.081(6) 0.085(7) 0.082(7) 0.014(6) 0.027(5) 0.013(6)
C33 0.131(10) 0.084(8) 0.095(9) 0.022(7) 0.050(8) 0.022(7)
C34 0.153(12) 0.115(11) 0.079(9) 0.037(8) 0.046(8) 0.053(10)
C35 0.148(12) 0.153(14) 0.074(8) 0.031(9) 0.017(8) 0.039(11)
C36 0.114(9) 0.100(8) 0.069(7) 0.010(6) 0.019(6) 0.001(7)
C37 0.76(6) 0.071(11) 0.150(17) 0.038(11) 0.07(3) 0.10(2)
C41 0.075(6) 0.080(6) 0.049(5) -0.011(4) 0.026(4) -0.011(5)
C42 0.109(8) 0.127(10) 0.107(9) -0.061(8) 0.057(7) -0.040(7)
C43 0.117(9) 0.134(10) 0.125(10) -0.087(8) 0.069(8) -0.058(8)
C44 0.093(7) 0.077(7) 0.075(7) -0.025(5) 0.044(6) -0.011(5)
C45 0.080(7) 0.134(11) 0.124(10) -0.059(8) 0.044(7) -0.022(7)
C46 0.086(7) 0.123(9) 0.112(9) -0.069(8) 0.035(7) -0.021(7)
C47 0.112(9) 0.126(10) 0.129(11) -0.027(8) 0.071(8) -0.011(8)
C51 0.071(6) 0.071(6) 0.055(5) 0.012(4) 0.001(4) -0.002(5)
C52 0.092(7) 0.092(8) 0.078(7) 0.010(6) -0.018(6) -0.017(6)
C53 0.099(8) 0.115(10) 0.076(7) 0.019(7) -0.009(6) 0.000(7)
C54 0.102(8) 0.088(8) 0.068(7) 0.026(6) 0.005(6) 0.008(6)
C55 0.094(7) 0.069(7) 0.094(8) -0.006(6) 0.012(6) -0.008(5)
C56 0.091(7) 0.068(7) 0.071(6) 0.010(5) 0.003(5) 0.005(5)
C57 0.28(2) 0.097(11) 0.133(13) 0.039(10) 0.022(13) 0.020(13)
C61 0.103(8) 0.059(6) 0.060(6) 0.004(5) 0.032(5) 0.015(5)
C62 0.074(6) 0.087(7) 0.057(5) -0.001(5) 0.013(4) 0.000(5)
C63 0.085(8) 0.148(12) 0.117(10) -0.009(9) 0.013(7) 0.016(8)
C64 0.077(9) 0.153(14) 0.183(16) -0.022(13) 0.000(10) 0.022(9)
C65 0.091(10) 0.114(12) 0.189(18) 0.025(12) -0.040(12) -0.006(9)
C66 0.099(10) 0.193(17) 0.112(11) 0.058(11) -0.032(9) -0.007(11)
C67 0.111(9) 0.153(12) 0.078(8) -0.008(8) 0.015(7) -0.008(8)
O1 0.106(5) 0.122(6) 0.087(5) -0.014(5) 0.041(4) 0.028(5)
O2 0.246(12) 0.163(10) 0.108(8) 0.052(7) 0.042(7) 0.081(9)
O3 0.119(6) 0.114(6) 0.107(6) -0.047(5) 0.065(5) -0.015(5)
O4 0.161(8) 0.115(7) 0.122(7) 0.053(6) -0.003(6) 0.019(6)
O5 0.082(5) 0.087(5) 0.099(5) -0.007(4) -0.014(4) -0.011(4)

loop_
_atom_type_symbol
_atom_type_description
_atom_type_scat_dispersion_real
_atom_type_scat_dispersion_imag
_atom_type_scat_source
C C 0.0033 0.0016 'International Tables Vol C Tables 4.2.6.8 and 6.1.1.4'
H H 0.0000 0.0000 'International Tables Vol C Tables 4.2.6.8 and 6.1.1.4'
N N 0.0061 0.0033 'International Tables Vol C Tables 4.2.6.8 and 6.1.1.4'
O O 0.0106 0.0060 'International Tables Vol C Tables 4.2.6.8 and 6.1.1.4'
Rh Rh -1.1178 0.9187 'International Tables Vol C Tables 4.2.6.8 and 6.1.1.4'

loop_
_geom_angle_atom_site_label_1
_geom_angle_atom_site_label_2
_geom_angle_atom_site_label_3
_geom_angle
C61 Rh1 N2 95.3(3)
C61 Rh1 N1 90.8(3)
N2 Rh1 N1 89.6(3)
C61 Rh1 N3 94.8(3)
N2 Rh1 N3 90.2(3)
N1 Rh1 N3 174.4(3)
C61 Rh1 N4 88.8(3)
N2 Rh1 N4 175.9(3)
N1 Rh1 N4 90.2(3)
N3 Rh1 N4 89.6(3)
C1 N1 C4 106.2(7)
C1 N1 Rh1 127.1(5)
C4 N1 Rh1 126.7(6)
C6 N2 C9 105.9(7)
C6 N2 Rh1 127.5(6)
C9 N2 Rh1 126.7(5)
C11 N3 C14 105.4(7)
C11 N3 Rh1 126.4(5)
C14 N3 Rh1 127.7(6)
C16 N4 C19 107.4(7)
C16 N4 Rh1 126.6(6)
C19 N4 Rh1 125.9(5)
N1 C1 C20 125.2(8)
N1 C1 C2 109.1(7)
C20 C1 C2 125.6(8)
C3 C2 C1 107.8(9)
C2 C3 C4 108.5(8)
C5 C4 N1 126.5(8)
C5 C4 C3 125.1(8)
N1 C4 C3 108.3(8)
C4 C5 C6 124.4(8)
C4 C5 C21 117.7(8)
C6 C5 C21 118.0(8)
N2 C6 C5 125.3(8)
N2 C6 C7 109.2(8)
C5 C6 C7 125.5(8)
C8 C7 C6 107.1(8)
C7 C8 C9 108.8(8)
C10 C9 N2 125.5(7)
C10 C9 C8 125.5(8)
N2 C9 C8 109.0(7)
C9 C10 C11 125.2(8)
C9 C10 C31 117.1(7)
C11 C10 C31 117.7(7)
N3 C11 C10 125.8(8)
N3 C11 C12 108.7(7)
C10 C11 C12 125.5(8)
C13 C12 C11 107.4(8)
C12 C13 C14 107.7(8)
N3 C14 C13 110.8(8)
N3 C14 C15 123.9(8)
C13 C14 C15 125.3(8)
C16 C15 C14 125.6(8)
C16 C15 C41 117.6(8)
C14 C15 C41 116.8(8)
N4 C16 C15 126.1(8)
N4 C16 C17 108.4(8)
C15 C16 C17 125.5(8)
C18 C17 C16 109.1(8)
C17 C18 C19 107.1(8)
C20 C19 N4 125.5(8)
C20 C19 C18 126.6(8)
N4 C19 C18 107.9(7)
C19 C20 C1 125.8(8)
C19 C20 C51 118.1(8)
C1 C20 C51 116.2(8)
C22 C21 C26 115.7(9)
C22 C21 C5 120.6(9)
C26 C21 C5 123.6(9)
C21 C22 C23 123.8(11)
C24 C23 C22 117.4(10)
C25 C24 C23 120.4(9)
C25 C24 O1 115.8(9)
C23 C24 O1 123.8(10)
C24 C25 C26 119.9(9)
C21 C26 C25 122.7(10)
C32 C31 C36 117.2(9)
C32 C31 C10 123.2(9)
C36 C31 C10 119.6(9)
C31 C32 C33 121.1(11)
C34 C33 C32 120.1(12)
C33 C34 C35 119.5(12)
C33 C34 O2 125.2(15)
C35 C34 O2 115.2(15)
C36 C35 C34 120.4(14)
C35 C36 C31 121.5(12)
C42 C41 C46 115.6(8)
C42 C41 C15 122.5(8)
C46 C41 C15 121.9(8)
C41 C42 C43 120.5(10)
C44 C43 C42 122.8(10)
C45 C44 C43 117.5(9)
C45 C44 O3 124.0(9)
C43 C44 O3 118.4(9)
C44 C45 C46 119.9(10)
C41 C46 C45 123.5(10)
C56 C51 C52 116.8(9)
C56 C51 C20 122.4(8)
C52 C51 C20 120.8(9)
C53 C52 C51 121.1(10)
C54 C53 C52 121.5(11)
C53 C54 O4 117.6(11)
C53 C54 C55 120.5(10)
O4 C54 C55 121.8(12)
C54 C55 C56 118.6(10)
C51 C56 C55 121.4(9)
O5 C61 C62 119.8(10)
O5 C61 Rh1 121.8(8)
C62 C61 Rh1 118.3(7)
C67 C62 C63 117.8(11)
C67 C62 C61 120.9(10)
C63 C62 C61 121.2(9)
C62 C63 C64 120.1(13)
C65 C64 C63 118.6(15)
C66 C65 C64 122.6(16)
C65 C66 C67 119.1(15)
C62 C67 C66 121.6(13)
C24 O1 C27 116.8(9)
C37 O2 C34 118.8(16)
C44 O3 C47 119.4(8)
C57 O4 C54 122.4(12)

loop_
_geom_bond_atom_site_label_1
_geom_bond_atom_site_label_2
_geom_bond_distance
Rh1 C61 1.961(11)
Rh1 N2 2.015(7)
Rh1 N1 2.020(7)
Rh1 N3 2.026(7)
Rh1 N4 2.034(7)
N1 C1 1.372(10)
N1 C4 1.392(10)
N2 C6 1.393(9)
N2 C9 1.399(10)
N3 C11 1.381(10)
N3 C14 1.390(9)
N4 C16 1.378(10)
N4 C19 1.400(10)
C1 C20 1.403(11)
C1 C2 1.430(11)
C2 C3 1.320(12)
C3 C4 1.425(12)
C4 C5 1.375(12)
C5 C6 1.393(11)
C5 C21 1.498(11)
C6 C7 1.439(12)
C7 C8 1.348(12)
C8 C9 1.418(11)
C9 C10 1.381(11)
C10 C11 1.396(11)
C10 C31 1.488(12)
C11 C12 1.457(11)
C12 C13 1.340(12)
C13 C14 1.406(12)
C14 C15 1.407(11)
C15 C16 1.387(12)
C15 C41 1.503(11)
C16 C17 1.417(12)
C17 C18 1.352(12)
C18 C19 1.439(11)
C19 C20 1.375(11)
C20 C51 1.493(11)
C21 C22 1.351(13)
C21 C26 1.357(12)
C22 C23 1.402(13)
C23 C24 1.378(14)
C24 C25 1.329(13)
C24 O1 1.383(10)
C25 C26 1.393(12)
C27 O1 1.414(14)
C31 C32 1.364(13)
C31 C36 1.397(13)
C32 C33 1.409(13)
C33 C34 1.352(17)
C34 C35 1.371(19)
C34 O2 1.389(14)
C35 C36 1.367(15)
C37 O2 1.31(2)
C41 C42 1.356(12)
C41 C46 1.357(12)
C42 C43 1.386(13)
C43 C44 1.337(13)
C44 C45 1.337(13)
C44 O3 1.363(10)
C45 C46 1.382(13)
C47 O3 1.404(12)
C51 C56 1.365(12)
C51 C52 1.410(12)
C52 C53 1.349(13)
C53 C54 1.326(15)
C54 O4 1.366(12)
C54 C55 1.377(14)
C55 C56 1.401(13)
C57 O4 1.328(16)
C61 O5 1.212(10)
C61 C62 1.477(13)
C62 C67 1.355(14)
C62 C63 1.365(14)
C63 C64 1.410(18)
C64 C65 1.344(19)
C65 C66 1.30(2)
C66 C67 1.394(17)
